data_2241299
loop_
_publ_author_name
'Godemann, Christian'
'Spannenberg, Anke'
'Beweries, Torsten'

_publ_section_title
;
 Crystal structure of 1-hydroxy-2,2,6,6-tetramethylpiperidin-1-ium
 trifluoromethanesulfonate
;
_journal_issue 12
_journal_name_full 'Acta Crystallographica Section E'
_journal_page_first o921
_journal_paper_doi 10.1107/S2056989015020897
_journal_volume 71
_journal_year 2015
_chemical_formula_iupac 'C9 H20 N O +, C F3 O3 S -'
_chemical_formula_moiety 'C9 H20 N O +, C F3 O3 S -'
_chemical_formula_sum 'C10 H20 F3 N O4 S'
_chemical_formula_weight 307.33
_chemical_name_systematic
;
1-Hydroxy-2,2,6,6-tetramethylpiperidin-1-ium trifluoromethanesulfonate
;
_space_group_crystal_system triclinic
_space_group_IT_number 2
_space_group_name_Hall '-P 1'
_space_group_name_H-M_alt 'P -1'
_symmetry_space_group_name_Hall '-P 1'
_symmetry_space_group_name_H-M 'P -1'
_atom_sites_solution_hydrogens mixed
_audit_creation_method SHELXL-2014
_cell_angle_alpha 79.5417(7)
_cell_angle_beta 76.5159(7)
_cell_angle_gamma 75.5022(6)
_cell_formula_units_Z 2
_cell_length_a 8.2824(2)
_cell_length_b 8.7656(2)
_cell_length_c 10.5703(3)
_cell_measurement_reflns_used 9968
_cell_measurement_temperature 150(2)
_cell_measurement_theta_max 28.90
_cell_measurement_theta_min 2.59
_cell_volume 716.28(3)
_computing_cell_refinement
;
SAINT (Bruker, 2013)
;
_computing_data_collection
;
APEX2 (Bruker, 2014)
;
_computing_data_reduction
;
SAINT (Bruker, 2013)
;
_computing_molecular_graphics
;
SHELXTL (Sheldrick, 2008)
;
_computing_publication_material
;
SHELXL2014 (Sheldrick, 2015)
;
_computing_structure_refinement
;
SHELXL2014 (Sheldrick, 2015)
;
_computing_structure_solution
;
SHELXS97 (Sheldrick, 2008)
;
_diffrn_ambient_temperature 150(2)
_diffrn_detector_area_resol_mean 8.3333
_diffrn_measured_fraction_theta_full 1.000
_diffrn_measured_fraction_theta_max 1.000
_diffrn_measurement_device_type 'Bruker APEXII CCD'
_diffrn_measurement_method '\f and \w scans'
_diffrn_radiation_type MoK\a
_diffrn_radiation_wavelength 0.71073
_diffrn_reflns_av_R_equivalents 0.0203
_diffrn_reflns_limit_h_max 10
_diffrn_reflns_limit_h_min -10
_diffrn_reflns_limit_k_max 11
_diffrn_reflns_limit_k_min -11
_diffrn_reflns_limit_l_max 13
_diffrn_reflns_limit_l_min -13
_diffrn_reflns_number 22933
_diffrn_reflns_theta_full 25.242
_diffrn_reflns_theta_max 27.998
_diffrn_reflns_theta_min 1.998
_exptl_absorpt_coefficient_mu 0.269
_exptl_absorpt_correction_T_max 0.86
_exptl_absorpt_correction_T_min 0.83
_exptl_absorpt_correction_type multi-scan
_exptl_absorpt_process_details
;
(SADABS; Bruker, 2014)
;
_exptl_crystal_colour colourless
_exptl_crystal_density_diffrn 1.425
_exptl_crystal_description prism
_exptl_crystal_F_000 324
_exptl_crystal_size_max 0.547
_exptl_crystal_size_mid 0.377
_exptl_crystal_size_min 0.343
_refine_diff_density_max 0.321
_refine_diff_density_min -0.278
_refine_ls_extinction_method none
_refine_ls_goodness_of_fit_ref 1.051
_refine_ls_hydrogen_treatment mixed
_refine_ls_matrix_type full
_refine_ls_number_parameters 184
_refine_ls_number_reflns 3452
_refine_ls_number_restraints 0
_refine_ls_restrained_S_all 1.051
_refine_ls_R_factor_all 0.0388
_refine_ls_R_factor_gt 0.0335
_refine_ls_shift/su_max 0.001
_refine_ls_shift/su_mean 0.000
_refine_ls_structure_factor_coef Fsqd
_refine_ls_weighting_details 'w=1/[\s^2^(Fo^2^)+(0.0476P)^2^+0.2597P] where P=(Fo^2^+2Fc^2^)/3'
_refine_ls_weighting_scheme calc
_refine_ls_wR_factor_gt 0.0895
_refine_ls_wR_factor_ref 0.0942
_reflns_number_gt 3039
_reflns_number_total 3452
_reflns_threshold_expression 'I > 2\s(I)'
_cod_data_source_file rz5176sup1.cif
_cod_data_source_block I
_cod_database_code 2241299
_shelx_space_group_comment
;
The symmetry employed for this shelxl refinement is uniquely defined
by the following loop, which should always be used as a source of
symmetry information in preference to the above space-group names.
They are only intended as comments.
;
_shelx_estimated_absorpt_t_min 0.867
_shelx_estimated_absorpt_t_max 0.913
_shelxl_version_number 2.014

loop_
_space_group_symop_operation_xyz
'x, y, z'
'-x, -y, -z'

loop_
_atom_site_type_symbol
_atom_site_label
_atom_site_fract_x
_atom_site_fract_y
_atom_site_fract_z
_atom_site_U_iso_or_equiv
_atom_site_adp_type
_atom_site_calc_flag
_atom_site_occupancy
C C1 0.96872(15) 0.80108(15) 0.28534(12) 0.0251(3) Uani d 1
C C2 0.96590(19) 0.86192(17) 0.14106(13) 0.0371(3) Uani d 1
H H2A 0.8640 0.9487 0.1352 0.045 Uiso calc 1
H H2B 1.0673 0.9072 0.1019 0.045 Uiso calc 1
C C3 0.9637(2) 0.7356(2) 0.06137(14) 0.0503(5) Uani d 1
H H3A 1.0691 0.6517 0.0611 0.060 Uiso calc 1
H H3B 0.9595 0.7834 -0.0305 0.060 Uiso calc 1
C C4 0.8101(2) 0.66311(19) 0.11958(15) 0.0456(4) Uani d 1
H H4A 0.8100 0.5820 0.0655 0.055 Uiso calc 1
H H4B 0.7057 0.7472 0.1151 0.055 Uiso calc 1
C C5 0.80421(17) 0.58576(15) 0.26184(13) 0.0287(3) Uani d 1
C C6 1.13968(18) 0.69450(19) 0.30494(17) 0.0396(3) Uani d 1
H H6A 1.2234 0.7600 0.2937 0.059 Uiso calc 1
H H6B 1.1782 0.6194 0.2402 0.059 Uiso calc 1
H H6C 1.1273 0.6356 0.3936 0.059 Uiso calc 1
C C7 0.92379(19) 0.93950(17) 0.36579(16) 0.0360(3) Uani d 1
H H7A 0.9328 0.8983 0.4571 0.054 Uiso calc 1
H H7B 0.8072 0.9985 0.3625 0.054 Uiso calc 1
H H7C 1.0026 1.0105 0.3294 0.054 Uiso calc 1
C C8 0.6305(2) 0.5497(2) 0.3250(2) 0.0511(5) Uani d 1
H H8A 0.6018 0.4827 0.2724 0.077 Uiso calc 1
H H8B 0.5446 0.6494 0.3293 0.077 Uiso calc 1
H H8C 0.6334 0.4938 0.4138 0.077 Uiso calc 1
C C9 0.94213(19) 0.43502(16) 0.27559(15) 0.0343(3) Uani d 1
H H9A 0.9560 0.4085 0.3671 0.051 Uiso calc 1
H H9B 1.0498 0.4523 0.2192 0.051 Uiso calc 1
H H9C 0.9093 0.3473 0.2493 0.051 Uiso calc 1
C C10 0.48030(17) 0.77783(16) 0.86989(13) 0.0301(3) Uani d 1
F F1 0.32733(11) 0.76163(11) 0.86237(9) 0.0403(2) Uani d 1
F F2 0.57731(13) 0.63247(11) 0.88758(10) 0.0488(3) Uani d 1
F F3 0.46049(15) 0.84651(13) 0.97606(9) 0.0522(3) Uani d 1
N N1 0.82282(12) 0.71302(11) 0.33670(9) 0.0180(2) Uani d 1
O O1 0.82554(13) 0.64554(11) 0.46877(8) 0.0285(2) Uani d 1
O O2 0.74038(13) 0.88719(14) 0.74267(14) 0.0495(3) Uani d 1
O O3 0.45998(13) 1.04716(11) 0.72367(10) 0.0352(2) Uani d 1
O O4 0.56749(14) 0.80767(14) 0.61969(10) 0.0425(3) Uani d 1
S S1 0.57433(4) 0.89340(4) 0.72262(3) 0.02752(10) Uani d 1
H H1A 0.745(3) 0.700(2) 0.516(2) 0.050(5) Uiso d 1
H H1B 0.730(2) 0.7873(18) 0.3356(15) 0.025(4) Uiso d 1

loop_
_atom_site_aniso_label
_atom_site_aniso_U_11
_atom_site_aniso_U_22
_atom_site_aniso_U_33
_atom_site_aniso_U_12
_atom_site_aniso_U_13
_atom_site_aniso_U_23
C1 0.0187(6) 0.0249(6) 0.0285(6) -0.0058(4) -0.0015(5) 0.0019(5)
C2 0.0327(7) 0.0331(7) 0.0270(6) 0.0054(6) 0.0074(5) 0.0086(5)
C3 0.0644(11) 0.0464(9) 0.0167(6) 0.0215(8) 0.0011(6) -0.0030(6)
C4 0.0617(10) 0.0393(8) 0.0359(8) 0.0188(7) -0.0286(7) -0.0221(6)
C5 0.0290(6) 0.0228(6) 0.0368(7) 0.0021(5) -0.0114(5) -0.0145(5)
C6 0.0203(6) 0.0402(8) 0.0531(9) -0.0038(6) -0.0086(6) 0.0050(7)
C7 0.0354(7) 0.0303(7) 0.0484(8) -0.0133(6) -0.0121(6) -0.0068(6)
C8 0.0323(8) 0.0330(8) 0.0957(15) -0.0088(6) -0.0148(8) -0.0230(8)
C9 0.0393(8) 0.0223(6) 0.0381(7) 0.0055(5) -0.0090(6) -0.0112(5)
C10 0.0286(7) 0.0293(6) 0.0315(7) -0.0007(5) -0.0078(5) -0.0068(5)
F1 0.0280(4) 0.0431(5) 0.0489(5) -0.0120(4) 0.0008(4) -0.0084(4)
F2 0.0473(6) 0.0309(5) 0.0588(6) 0.0034(4) -0.0127(4) 0.0043(4)
F3 0.0693(7) 0.0580(6) 0.0319(5) -0.0098(5) -0.0128(4) -0.0148(4)
N1 0.0177(5) 0.0180(4) 0.0160(4) -0.0009(4) -0.0013(3) -0.0031(3)
O1 0.0368(5) 0.0252(4) 0.0151(4) 0.0002(4) 0.0018(4) -0.0004(3)
O2 0.0206(5) 0.0412(6) 0.0850(9) -0.0062(4) -0.0104(5) -0.0052(6)
O3 0.0290(5) 0.0264(5) 0.0432(6) 0.0058(4) -0.0055(4) -0.0057(4)
O4 0.0435(6) 0.0459(6) 0.0332(5) -0.0042(5) 0.0055(4) -0.0172(5)
S1 0.01852(16) 0.02389(17) 0.03577(18) 0.00056(11) -0.00008(12) -0.00683(12)

loop_
_atom_type_symbol
_atom_type_description
_atom_type_scat_dispersion_real
_atom_type_scat_dispersion_imag
_atom_type_scat_source
C C 0.0033 0.0016 'International Tables Vol C Tables 4.2.6.8 and 6.1.1.4'
H H 0.0000 0.0000 'International Tables Vol C Tables 4.2.6.8 and 6.1.1.4'
N N 0.0061 0.0033 'International Tables Vol C Tables 4.2.6.8 and 6.1.1.4'
O O 0.0106 0.0060 'International Tables Vol C Tables 4.2.6.8 and 6.1.1.4'
S S 0.1246 0.1234 'International Tables Vol C Tables 4.2.6.8 and 6.1.1.4'
F F 0.0171 0.0103 'International Tables Vol C Tables 4.2.6.8 and 6.1.1.4'

loop_
_geom_angle_atom_site_label_1
_geom_angle_atom_site_label_2
_geom_angle_atom_site_label_3
_geom_angle
C6 C1 C2 112.20(11)
C6 C1 C7 110.16(12)
C2 C1 C7 110.70(11)
C6 C1 N1 111.77(10)
C2 C1 N1 106.75(11)
C7 C1 N1 104.98(10)
C3 C2 C1 113.88(12)
C3 C2 H2A 108.8
C1 C2 H2A 108.8
C3 C2 H2B 108.8
C1 C2 H2B 108.8
H2A C2 H2B 107.7
C2 C3 C4 109.99(11)
C2 C3 H3A 109.7
C4 C3 H3A 109.7
C2 C3 H3B 109.7
C4 C3 H3B 109.7
H3A C3 H3B 108.2
C3 C4 C5 113.93(13)
C3 C4 H4A 108.8
C5 C4 H4A 108.8
C3 C4 H4B 108.8
C5 C4 H4B 108.8
H4A C4 H4B 107.7
C8 C5 C9 109.71(12)
C8 C5 C4 111.57(14)
C9 C5 C4 112.76(11)
C8 C5 N1 105.18(11)
C9 C5 N1 111.54(10)
C4 C5 N1 105.78(11)
C1 C6 H6A 109.5
C1 C6 H6B 109.5
H6A C6 H6B 109.5
C1 C6 H6C 109.5
H6A C6 H6C 109.5
H6B C6 H6C 109.5
C1 C7 H7A 109.5
C1 C7 H7B 109.5
H7A C7 H7B 109.5
C1 C7 H7C 109.5
H7A C7 H7C 109.5
H7B C7 H7C 109.5
C5 C8 H8A 109.5
C5 C8 H8B 109.5
H8A C8 H8B 109.5
C5 C8 H8C 109.5
H8A C8 H8C 109.5
H8B C8 H8C 109.5
C5 C9 H9A 109.5
C5 C9 H9B 109.5
H9A C9 H9B 109.5
C5 C9 H9C 109.5
H9A C9 H9C 109.5
H9B C9 H9C 109.5
F3 C10 F1 107.06(11)
F3 C10 F2 108.19(12)
F1 C10 F2 107.48(11)
F3 C10 S1 111.63(10)
F1 C10 S1 111.42(9)
F2 C10 S1 110.87(10)
O1 N1 C5 108.32(9)
O1 N1 C1 109.24(9)
C5 N1 C1 120.28(9)
O1 N1 H1B 108.1(10)
C5 N1 H1B 105.5(10)
C1 N1 H1B 104.8(10)
N1 O1 H1A 107.7(13)
O2 S1 O3 115.62(7)
O2 S1 O4 115.69(7)
O3 S1 O4 113.73(7)
O2 S1 C10 103.77(7)
O3 S1 C10 103.23(6)
O4 S1 C10 102.32(7)

loop_
_geom_bond_atom_site_label_1
_geom_bond_atom_site_label_2
_geom_bond_distance
C1 C6 1.5247(18)
C1 C2 1.5251(18)
C1 C7 1.5279(19)
C1 N1 1.5362(15)
C2 C3 1.514(2)
C2 H2A 0.9900
C2 H2B 0.9900
C3 C4 1.516(3)
C3 H3A 0.9900
C3 H3B 0.9900
C4 C5 1.528(2)
C4 H4A 0.9900
C4 H4B 0.9900
C5 C8 1.522(2)
C5 C9 1.5244(17)
C5 N1 1.5354(15)
C6 H6A 0.9800
C6 H6B 0.9800
C6 H6C 0.9800
C7 H7A 0.9800
C7 H7B 0.9800
C7 H7C 0.9800
C8 H8A 0.9800
C8 H8B 0.9800
C8 H8C 0.9800
C9 H9A 0.9800
C9 H9B 0.9800
C9 H9C 0.9800
C10 F3 1.3262(16)
C10 F1 1.3314(16)
C10 F2 1.3323(16)
C10 S1 1.8202(15)
N1 O1 1.4168(12)
N1 H1B 0.875(16)
O1 H1A 0.84(2)
O2 S1 1.4260(11)
O3 S1 1.4406(9)
O4 S1 1.4486(11)

loop_
_geom_hbond_atom_site_label_D
_geom_hbond_atom_site_label_H
_geom_hbond_atom_site_label_A
_geom_hbond_site_symmetry_A
_geom_hbond_distance_DH
_geom_hbond_distance_HA
_geom_hbond_distance_DA
_geom_hbond_angle_DHA
O1 H1A O4 . 0.84(2) 1.78(2) 2.6163(14) 177(2)
N1 H1B O3 2_676 0.875(16) 1.991(16) 2.8385(14) 163.0(14)

loop_
_geom_torsion_atom_site_label_1
_geom_torsion_atom_site_label_2
_geom_torsion_atom_site_label_3
_geom_torsion_atom_site_label_4
_geom_torsion
C6 C1 C2 C3 71.46(16)
C7 C1 C2 C3 -165.02(13)
N1 C1 C2 C3 -51.30(15)
C1 C2 C3 C4 58.13(16)
C2 C3 C4 C5 -59.31(16)
C3 C4 C5 C8 166.79(12)
C3 C4 C5 C9 -69.21(15)
C3 C4 C5 N1 52.95(14)
C8 C5 N1 O1 64.27(13)
C9 C5 N1 O1 -54.59(13)
C4 C5 N1 O1 -177.53(10)
C8 C5 N1 C1 -169.19(12)
C9 C5 N1 C1 71.95(14)
C4 C5 N1 C1 -50.99(14)
C6 C1 N1 O1 53.53(13)
C2 C1 N1 O1 176.56(9)
C7 C1 N1 O1 -65.88(12)
C6 C1 N1 C5 -72.58(14)
C2 C1 N1 C5 50.45(13)
C7 C1 N1 C5 168.01(10)
F3 C10 S1 O2 65.11(11)
F1 C10 S1 O2 -175.25(9)
F2 C10 S1 O2 -55.59(12)
F3 C10 S1 O3 -55.88(11)
F1 C10 S1 O3 63.76(10)
F2 C10 S1 O3 -176.58(10)
F3 C10 S1 O4 -174.21(10)
F1 C10 S1 O4 -54.57(11)
F2 C10 S1 O4 65.09(11)

_cod_database_fobs_code 2241299
